data_1531342
loop_
_publ_author_name
'Georgiev, P.A.'
'Liu, J.'
'Ross, D.K.'
'Andersen, K.H.'
'Otto, A.'

_publ_section_title
;
 An in situ neutron time-of-flight diffraction study of LaMM (Ni Co Al
 Mn)5-x battery electrode materials and their deuterides, for x =0 and x =
 0.2
;
_journal_name_full 'Journal of Alloys Compd.'
_journal_page_first 325
_journal_page_last 333
_journal_volume 349
_journal_year 2003
_chemical_formula_sum 'Al0.31 Co0.78 D4.31 La Mn0.42 Ni3.49'
_chemical_name_systematic 'La (Ni3.49 Co0.78 Mn0.42 Al0.31) D4.31'
_space_group_IT_number 191
_symmetry_space_group_name_Hall '-P 6 2'
_symmetry_space_group_name_H-M 'P 6/m m m'
_cell_angle_alpha 90
_cell_angle_beta 90
_cell_angle_gamma 120
_cell_formula_units_Z 1
_cell_length_a 5.339
_cell_length_b 5.339
_cell_length_c 4.246
_cell_volume 104.817
_citation_journal_id_ASTM JALCEU
_cod_data_source_file Georgiev_JALCEU_2003_1301.cif
_cod_data_source_block D4.31Al0.31Co0.78La1Mn0.42Ni3.49
_cod_original_cell_volume 104.8167
_cod_original_formula_sum 'D4.31 Al0.31 Co0.78 La1 Mn0.42 Ni3.49'
_cod_database_code 1531342

loop_
_symmetry_equiv_pos_as_xyz
x,y,z
x-y,x,z
-y,x-y,z
-x,-y,z
-x+y,-x,z
y,-x+y,z
-y,-x,-z
x-y,-y,-z
x,x-y,-z
y,x,-z
-x+y,y,-z
-x,-x+y,-z
-x,-y,-z
-x+y,-x,-z
y,-x+y,-z
x,y,-z
x-y,x,-z
-y,x-y,-z
y,x,z
-x+y,y,z
-x,-x+y,z
-y,-x,z
x-y,-y,z
x,x-y,z

loop_
_atom_site_label
_atom_site_type_symbol
_atom_site_fract_x
_atom_site_fract_y
_atom_site_fract_z
_atom_site_occupancy
_atom_site_U_iso_or_equiv
Al1 Al 0.3333 0.6667 0 0.062 0.0
La1 La 0 0 0 1 0.0
Mn2 Mn 0.5 0 0.5 0.083 0.0
Mn1 Mn 0.3333 0.6667 0 0.083 0.0
D2 D 0.4763 0 0.0847 0.191 0.0
Co2 Co 0.5 0 0.5 0.156 0.0
Co1 Co 0.3333 0.6667 0 0.156 0.0
D1 D 0.1397 0.2794 0.5 0.337 0.0
Ni1 Ni 0.3333 0.6667 0 0.699 0.0
Ni2 Ni 0.5 0 0.5 0.699 0.0
Al2 Al 0.5 0 0.5 0.062 0.0
